data_4331501
loop_
_publ_author_name
'Gonz\'alez-Alvarez, Marta'
'Alzuet, Gloria'
'Borr\'as, Joaqu\'in'
'del Castillo Agudo, Lucas'
'Garc\'ia-Granda, Santiago'
'Montejo-Bernardo, Jos\'e Manuel'

_publ_section_title
;
 Comparison of protective effects against reactive oxygen species of
 mononuclear and dinuclear Cu(II) complexes with N-substituted
 benzothiazolesulfonamides.
;
_journal_issue 25
_journal_name_full 'Inorganic chemistry'
_journal_page_first 9424
_journal_page_last 9433
_journal_paper_doi 10.1021/ic050110c
_journal_volume 44
_journal_year 2005
_chemical_compound_source synthesis
_chemical_formula_sum 'C30 H34 Cu N8 O10 S4'
_chemical_formula_weight 858.43
_chemical_name_systematic
; 
 ? 
;
_space_group_IT_number 2
_symmetry_cell_setting triclinic
_symmetry_space_group_name_Hall '-P 1'
_symmetry_space_group_name_H-M 'P -1'
_atom_sites_solution_hydrogens geom
_atom_sites_solution_primary direct
_atom_sites_solution_secondary difmap
_audit_creation_method SHELXL-97
_cell_angle_alpha 90.904(1)
_cell_angle_beta 105.877(1)
_cell_angle_gamma 92.568(1)
_cell_formula_units_Z 1
_cell_length_a 8.041(1)
_cell_length_b 8.176(1)
_cell_length_c 14.451(1)
_cell_measurement_reflns_used 1286
_cell_measurement_temperature 200(2)
_cell_measurement_theta_max 70.00
_cell_measurement_theta_min 2.00
_cell_volume 912.51(17)
_computing_cell_refinement 'HKL Scalepack (Otwinowski & Minor 1997)'
_computing_data_collection 'Collect (Nonius BV, 1997-2000)'
_computing_data_reduction
;
HKL Denzo and Scalepack (Otwinowski & Minor 1997)
;
_computing_molecular_graphics 'PLATON (Spek, 1982)'
_computing_publication_material 'SHELXL-97 (Sheldrick, 1997)'
_computing_structure_refinement 'SHELXL-97 (Sheldrick, 1997)'
_computing_structure_solution
;
Patterson methods using DIRDIF (Beurskens et al., 1992)
;
_diffrn_ambient_temperature 200(2)
_diffrn_detector_area_resol_mean 9.43
_diffrn_measured_fraction_theta_full 0.769
_diffrn_measured_fraction_theta_max 0.769
_diffrn_measurement_device '95mm CCD camera on \K-goniostat'
_diffrn_measurement_device_type KappaCCD
_diffrn_measurement_method '\f and \w scans'
_diffrn_radiation_monochromator 'Horizontally mounted graphite crystal'
_diffrn_radiation_source 'fine-focus sealed tube'
_diffrn_radiation_type CuK\a
_diffrn_radiation_wavelength 1.54184
_diffrn_reflns_av_R_equivalents 0.052
_diffrn_reflns_av_sigmaI/netI 0.0553
_diffrn_reflns_limit_h_max 8
_diffrn_reflns_limit_h_min -9
_diffrn_reflns_limit_k_max 8
_diffrn_reflns_limit_k_min -9
_diffrn_reflns_limit_l_max 17
_diffrn_reflns_limit_l_min 0
_diffrn_reflns_number 7312
_diffrn_reflns_theta_full 68.12
_diffrn_reflns_theta_max 68.12
_diffrn_reflns_theta_min 3.18
_diffrn_standards_decay_% none
_diffrn_standards_number 0
_exptl_absorpt_coefficient_mu 3.561
_exptl_absorpt_correction_T_max 0.700
_exptl_absorpt_correction_T_min 0.304
_exptl_absorpt_correction_type empirical
_exptl_absorpt_process_details 'XABS2 (PARKIN et al., 1995)'
_exptl_crystal_colour Black
_exptl_crystal_density_diffrn 1.562
_exptl_crystal_density_method 'not measured'
_exptl_crystal_description Prismatic
_exptl_crystal_F_000 443
_exptl_crystal_size_max 0.30
_exptl_crystal_size_mid 0.25
_exptl_crystal_size_min 0.10
_refine_diff_density_max 0.304
_refine_diff_density_min -0.478
_refine_diff_density_rms 0.068
_refine_ls_extinction_method none
_refine_ls_goodness_of_fit_ref 1.085
_refine_ls_hydrogen_treatment mixed
_refine_ls_matrix_type full
_refine_ls_number_parameters 243
_refine_ls_number_reflns 2568
_refine_ls_number_restraints 0
_refine_ls_restrained_S_all 1.085
_refine_ls_R_factor_all 0.0601
_refine_ls_R_factor_gt 0.0474
_refine_ls_shift/su_max 0.000
_refine_ls_shift/su_mean 0.000
_refine_ls_structure_factor_coef Fsqd
_refine_ls_weighting_details 'w=1/[\s^2^(Fo^2^)+(0.0574P)^2^+0.5076P] where P=(Fo^2^+2Fc^2^)/3'
_refine_ls_weighting_scheme calc
_refine_ls_wR_factor_gt 0.1160
_refine_ls_wR_factor_ref 0.1252
_reflns_number_gt 2010
_reflns_number_total 2568
_reflns_threshold_expression >2sigma(I)
_cod_data_source_file ic050110csup3.cif
_cod_data_source_block borr19
_cod_depositor_comments
;
The following automatic conversions were performed:

'_symmetry_cell_setting' value 'Triclinic' changed to 'triclinic'
according to /home/saulius/struct/CIF-dictionaries/cif_core.dic
dictionary named 'cif_core.dic' version 2.4.2 from
2011-04-26.

'_exptl_absorpt_correction_type' value 'Empirical'
changed to 'empirical' according to
/home/saulius/struct/CIF-dictionaries/cif_core.dic dictionary named
'cif_core.dic' version 2.4.2 from 2011-04-26.

Automatic conversion script
Id: cif_fix_values 1891 2012-01-12 08:04:46Z andrius 

 Adding full bibliography for 4331499--4331501.cif.
;
_cod_original_sg_symbol_H-M P-1
_cod_database_code 4331501

loop_
_symmetry_equiv_pos_as_xyz
'x, y, z'
'-x, -y, -z'

loop_
_atom_site_label
_atom_site_type_symbol
_atom_site_fract_x
_atom_site_fract_y
_atom_site_fract_z
_atom_site_U_iso_or_equiv
_atom_site_adp_type
_atom_site_occupancy
_atom_site_calc_flag
_atom_site_refinement_flags
Cu1 Cu 0.0000 0.0000 0.0000 0.0309(3) Uani 1 d S
S1 S 0.00415(13) 0.33013(13) -0.24314(7) 0.0417(3) Uani 1 d .
S2 S -0.37188(13) 0.13160(13) -0.28053(7) 0.0404(3) Uani 1 d .
O1 O 0.6572(4) 0.5886(4) -0.1684(2) 0.0575(9) Uani 1 d .
O2 O 0.8048(4) 0.4637(3) -0.0459(2) 0.0514(8) Uani 1 d .
O3 O -0.3608(4) 0.2882(3) -0.3225(2) 0.0542(8) Uani 1 d .
O4 O -0.5318(3) 0.0841(4) -0.2597(2) 0.0516(8) Uani 1 d .
O5 O 0.7450(5) 0.1589(5) 0.2055(2) 0.0681(10) Uani 1 d .
H5 H 0.6783 0.0806 0.2067 0.102 Uiso 1 calc R
N1 N 0.6680(4) 0.4870(4) -0.1066(2) 0.0407(9) Uani 1 d .
N2 N 0.0628(4) 0.1441(4) -0.0949(2) 0.0314(8) Uani 1 d .
N3 N -0.2227(4) 0.1131(4) -0.1818(2) 0.0387(8) Uani 1 d .
N4 N -0.0009(4) 0.1944(4) 0.0859(2) 0.0401(9) Uani 1 d .
H4A H 0.0253 0.2852 0.0586 0.060 Uiso 1 calc R
H4B H 0.0770 0.1838 0.1423 0.060 Uiso 1 calc R
H4C H -0.1055 0.2007 0.0951 0.060 Uiso 1 calc R
C1 C 0.5129(5) 0.3903(5) -0.1028(3) 0.0319(9) Uani 1 d .
C2 C 0.5225(5) 0.2831(5) -0.0288(3) 0.0370(10) Uani 1 d .
H2 H 0.6275 0.2696 0.0167 0.044 Uiso 1 calc R
C3 C 0.3746(5) 0.1963(5) -0.0231(3) 0.0368(10) Uani 1 d .
H3 H 0.3782 0.1230 0.0258 0.044 Uiso 1 calc R
C4 C 0.2206(5) 0.2209(4) -0.0920(2) 0.0284(9) Uani 1 d .
C5 C 0.2143(5) 0.3296(5) -0.1671(2) 0.0325(9) Uani 1 d .
C6 C 0.3608(5) 0.4174(5) -0.1728(3) 0.0373(10) Uani 1 d .
H6 H 0.3581 0.4915 -0.2214 0.045 Uiso 1 calc R
C7 C -0.0650(5) 0.1834(5) -0.1703(3) 0.0335(9) Uani 1 d .
C8 C -0.3333(5) -0.0208(5) -0.3594(3) 0.0355(10) Uani 1 d .
C9 C -0.2707(5) 0.0206(6) -0.4358(3) 0.0489(12) Uani 1 d .
H9 H -0.2496 0.1300 -0.4477 0.059 Uiso 1 calc R
C10 C -0.2392(6) -0.1023(7) -0.4950(3) 0.0581(14) Uani 1 d .
H10 H -0.1969 -0.0746 -0.5468 0.070 Uiso 1 calc R
C11 C -0.2696(6) -0.2655(7) -0.4784(3) 0.0529(13) Uani 1 d .
C12 C -0.2348(7) -0.3997(7) -0.5431(4) 0.0841(19) Uani 1 d .
H12A H -0.1913 -0.3516 -0.5926 0.126 Uiso 1 calc R
H12B H -0.3404 -0.4629 -0.5721 0.126 Uiso 1 calc R
H12C H -0.1507 -0.4698 -0.5057 0.126 Uiso 1 calc R
C13 C -0.3322(6) -0.3030(6) -0.4010(3) 0.0545(13) Uani 1 d .
H13 H -0.3523 -0.4121 -0.3883 0.065 Uiso 1 calc R
C14 C -0.3653(5) -0.1821(5) -0.3425(3) 0.0444(11) Uani 1 d .
H14 H -0.4094 -0.2096 -0.2913 0.053 Uiso 1 calc R
C15 C 0.8477(7) 0.1961(7) 0.2978(4) 0.0797(17) Uani 1 d .
H15A H 0.9193 0.2930 0.2971 0.120 Uiso 1 calc R
H15B H 0.9196 0.1064 0.3206 0.120 Uiso 1 calc R
H15C H 0.7754 0.2146 0.3395 0.120 Uiso 1 calc R

loop_
_atom_site_aniso_label
_atom_site_aniso_U_11
_atom_site_aniso_U_22
_atom_site_aniso_U_33
_atom_site_aniso_U_23
_atom_site_aniso_U_13
_atom_site_aniso_U_12
Cu1 0.0332(5) 0.0302(5) 0.0306(4) 0.0007(3) 0.0112(3) 0.0009(4)
S1 0.0416(7) 0.0441(7) 0.0378(6) 0.0096(5) 0.0083(5) -0.0012(5)
S2 0.0355(7) 0.0395(7) 0.0451(6) -0.0026(5) 0.0090(5) 0.0044(5)
O1 0.057(2) 0.058(2) 0.059(2) 0.0175(17) 0.0181(16) -0.0120(16)
O2 0.0409(18) 0.047(2) 0.062(2) 0.0009(15) 0.0071(15) -0.0014(14)
O3 0.054(2) 0.0366(18) 0.063(2) 0.0053(15) 0.0004(15) 0.0059(15)
O4 0.0358(18) 0.058(2) 0.0629(19) -0.0145(16) 0.0173(14) -0.0016(15)
O5 0.067(3) 0.080(3) 0.060(2) 0.0012(18) 0.0249(18) -0.0080(19)
N1 0.041(2) 0.039(2) 0.044(2) -0.0049(17) 0.0157(17) -0.0021(17)
N2 0.038(2) 0.0267(19) 0.0304(17) -0.0025(14) 0.0116(14) 0.0007(15)
N3 0.037(2) 0.041(2) 0.0384(19) 0.0002(16) 0.0113(15) -0.0003(16)
N4 0.047(2) 0.036(2) 0.043(2) -0.0006(16) 0.0216(16) 0.0015(16)
C1 0.033(2) 0.028(2) 0.038(2) -0.0065(18) 0.0163(18) 0.0020(18)
C2 0.044(3) 0.033(3) 0.034(2) -0.0004(18) 0.0095(18) 0.006(2)
C3 0.045(3) 0.031(2) 0.036(2) 0.0004(18) 0.0138(19) 0.003(2)
C4 0.037(2) 0.021(2) 0.030(2) -0.0026(16) 0.0149(17) 0.0042(18)
C5 0.037(2) 0.032(2) 0.030(2) -0.0023(17) 0.0125(17) -0.0025(18)
C6 0.050(3) 0.034(3) 0.031(2) 0.0028(17) 0.0173(19) 0.003(2)
C7 0.039(3) 0.032(2) 0.031(2) -0.0049(17) 0.0131(18) 0.0030(19)
C8 0.037(2) 0.038(3) 0.032(2) 0.0016(19) 0.0108(18) 0.0058(19)
C9 0.046(3) 0.051(3) 0.047(3) 0.007(2) 0.009(2) 0.003(2)
C10 0.056(3) 0.088(4) 0.034(3) 0.002(3) 0.018(2) 0.011(3)
C11 0.040(3) 0.069(4) 0.047(3) -0.009(3) 0.005(2) 0.015(3)
C12 0.084(4) 0.100(5) 0.067(4) -0.028(3) 0.015(3) 0.033(4)
C13 0.062(3) 0.040(3) 0.060(3) 0.001(2) 0.014(2) 0.008(2)
C14 0.053(3) 0.042(3) 0.043(3) -0.002(2) 0.020(2) 0.004(2)
C15 0.079(4) 0.092(4) 0.064(4) 0.009(3) 0.014(3) -0.012(3)

loop_
_atom_type_symbol
_atom_type_description
_atom_type_scat_dispersion_real
_atom_type_scat_dispersion_imag
_atom_type_scat_source
Cu Cu -1.9646 0.5888 'International Tables Vol C Tables 4.2.6.8 and 6.1.1.4'
C C 0.0181 0.0091 'International Tables Vol C Tables 4.2.6.8 and 6.1.1.4'
N N 0.0311 0.0180 'International Tables Vol C Tables 4.2.6.8 and 6.1.1.4'
O O 0.0492 0.0322 'International Tables Vol C Tables 4.2.6.8 and 6.1.1.4'
S S 0.3331 0.5567 'International Tables Vol C Tables 4.2.6.8 and 6.1.1.4'
H H 0.0000 0.0000 'International Tables Vol C Tables 4.2.6.8 and 6.1.1.4'

loop_
_geom_angle_atom_site_label_1
_geom_angle_atom_site_label_2
_geom_angle_atom_site_label_3
_geom_angle
_geom_angle_site_symmetry_1
_geom_angle_site_symmetry_3
_geom_angle_publ_flag
N2 Cu1 N2 180.0 . 2 ?
N2 Cu1 N4 89.52(12) . 2 yes
N2 Cu1 N4 90.48(12) 2 2 ?
N2 Cu1 N4 90.48(12) . . yes
N2 Cu1 N4 89.52(12) 2 . ?
N4 Cu1 N4 180.0 2 . ?
C5 S1 C7 89.72(18) . . yes
O3 S2 O4 117.45(18) . . yes
O3 S2 N3 112.60(17) . . yes
O4 S2 N3 105.77(17) . . yes
O3 S2 C8 108.30(19) . . yes
O4 S2 C8 107.21(18) . . yes
N3 S2 C8 104.65(17) . . yes
C15 O5 H5 109.5 . . yes
O1 N1 O2 122.5(4) . . yes
O1 N1 C1 119.3(3) . . yes
O2 N1 C1 118.3(4) . . yes
C7 N2 C4 113.6(3) . . yes
C7 N2 Cu1 117.0(3) . . yes
C4 N2 Cu1 129.3(2) . . yes
C7 N3 S2 120.4(3) . . yes
Cu1 N4 H4A 109.5 . . yes
Cu1 N4 H4B 109.5 . . yes
H4A N4 H4B 109.5 . . yes
Cu1 N4 H4C 109.5 . . yes
H4A N4 H4C 109.5 . . yes
H4B N4 H4C 109.5 . . yes
C2 C1 C6 123.5(4) . . yes
C2 C1 N1 119.3(3) . . yes
C6 C1 N1 117.1(4) . . yes
C3 C2 C1 119.3(4) . . yes
C3 C2 H2 120.3 . . yes
C1 C2 H2 120.3 . . yes
C2 C3 C4 118.5(4) . . yes
C2 C3 H3 120.7 . . yes
C4 C3 H3 120.7 . . yes
N2 C4 C3 124.9(3) . . yes
N2 C4 C5 113.9(3) . . yes
C3 C4 C5 121.2(4) . . yes
C6 C5 C4 120.7(3) . . yes
C6 C5 S1 129.1(3) . . yes
C4 C5 S1 110.2(3) . . yes
C5 C6 C1 116.8(4) . . yes
C5 C6 H6 121.6 . . yes
C1 C6 H6 121.6 . . yes
N2 C7 N3 118.8(4) . . yes
N2 C7 S1 112.5(3) . . yes
N3 C7 S1 128.7(3) . . yes
C14 C8 C9 120.2(4) . . yes
C14 C8 S2 118.8(3) . . yes
C9 C8 S2 121.0(3) . . yes
C8 C9 C10 119.3(4) . . yes
C8 C9 H9 120.4 . . yes
C10 C9 H9 120.4 . . yes
C11 C10 C9 121.1(4) . . yes
C11 C10 H10 119.4 . . yes
C9 C10 H10 119.4 . . yes
C13 C11 C10 118.2(4) . . yes
C13 C11 C12 120.8(5) . . yes
C10 C11 C12 121.0(5) . . yes
C11 C12 H12A 109.5 . . yes
C11 C12 H12B 109.5 . . yes
H12A C12 H12B 109.5 . . yes
C11 C12 H12C 109.5 . . yes
H12A C12 H12C 109.5 . . yes
H12B C12 H12C 109.5 . . yes
C14 C13 C11 121.2(4) . . yes
C14 C13 H13 119.4 . . yes
C11 C13 H13 119.4 . . yes
C8 C14 C13 120.0(4) . . yes
C8 C14 H14 120.0 . . yes
C13 C14 H14 120.0 . . yes
O5 C15 H15A 109.5 . . yes
O5 C15 H15B 109.5 . . yes
H15A C15 H15B 109.5 . . yes
O5 C15 H15C 109.5 . . yes
H15A C15 H15C 109.5 . . yes
H15B C15 H15C 109.5 . . yes

loop_
_geom_bond_atom_site_label_1
_geom_bond_atom_site_label_2
_geom_bond_distance
_geom_bond_site_symmetry_2
_geom_bond_publ_flag
Cu1 N2 1.975(3) . yes
Cu1 N2 1.975(3) 2 ?
Cu1 N4 2.003(3) 2 ?
Cu1 N4 2.003(3) . yes
S1 C5 1.746(4) . yes
S1 C7 1.777(4) . yes
S2 O3 1.435(3) . yes
S2 O4 1.438(3) . yes
S2 N3 1.608(3) . yes
S2 C8 1.770(4) . yes
O1 N1 1.217(4) . yes
O2 N1 1.230(4) . yes
O5 C15 1.384(5) . yes
O5 H5 0.8200 . yes
N1 C1 1.461(5) . yes
N2 C7 1.332(5) . yes
N2 C4 1.380(5) . yes
N3 C7 1.335(5) . yes
N4 H4A 0.8900 . yes
N4 H4B 0.8900 . yes
N4 H4C 0.8900 . yes
C1 C2 1.381(5) . yes
C1 C6 1.387(5) . yes
C2 C3 1.380(5) . yes
C2 H2 0.9300 . yes
C3 C4 1.385(5) . yes
C3 H3 0.9300 . yes
C4 C5 1.405(5) . yes
C5 C6 1.375(5) . yes
C6 H6 0.9300 . yes
C8 C14 1.371(5) . yes
C8 C9 1.374(5) . yes
C9 C10 1.386(6) . yes
C9 H9 0.9300 . yes
C10 C11 1.382(6) . yes
C10 H10 0.9300 . yes
C11 C13 1.379(6) . yes
C11 C12 1.515(6) . yes
C12 H12A 0.9600 . yes
C12 H12B 0.9600 . yes
C12 H12C 0.9600 . yes
C13 C14 1.373(6) . yes
C13 H13 0.9300 . yes
C14 H14 0.9300 . yes
C15 H15A 0.9600 . yes
C15 H15B 0.9600 . yes
C15 H15C 0.9600 . yes

loop_
_geom_torsion_atom_site_label_1
_geom_torsion_atom_site_label_2
_geom_torsion_atom_site_label_3
_geom_torsion_atom_site_label_4
_geom_torsion
_geom_torsion_site_symmetry_1
_geom_torsion_publ_flag
N2 Cu1 N2 C7 143.3(16) 2 yes
N4 Cu1 N2 C7 80.7(3) 2 yes
N4 Cu1 N2 C7 -99.3(3) . yes
N2 Cu1 N2 C4 -41.5(16) 2 yes
N4 Cu1 N2 C4 -104.1(3) 2 yes
N4 Cu1 N2 C4 75.9(3) . yes
O3 S2 N3 C7 -34.7(4) . yes
O4 S2 N3 C7 -164.2(3) . yes
C8 S2 N3 C7 82.7(3) . yes
O1 N1 C1 C2 -175.5(3) . yes
O2 N1 C1 C2 3.5(5) . yes
O1 N1 C1 C6 1.8(5) . yes
O2 N1 C1 C6 -179.2(3) . yes
C6 C1 C2 C3 0.4(6) . yes
N1 C1 C2 C3 177.6(3) . yes
C1 C2 C3 C4 -0.4(6) . yes
C7 N2 C4 C3 -177.5(4) . yes
Cu1 N2 C4 C3 7.1(5) . yes
C7 N2 C4 C5 2.1(5) . yes
Cu1 N2 C4 C5 -173.2(2) . yes
C2 C3 C4 N2 -179.4(3) . yes
C2 C3 C4 C5 1.0(6) . yes
N2 C4 C5 C6 178.9(3) . yes
C3 C4 C5 C6 -1.4(6) . yes
N2 C4 C5 S1 -1.0(4) . yes
C3 C4 C5 S1 178.7(3) . yes
C7 S1 C5 C6 180.0(4) . yes
C7 S1 C5 C4 -0.2(3) . yes
C4 C5 C6 C1 1.3(6) . yes
S1 C5 C6 C1 -178.8(3) . yes
C2 C1 C6 C5 -0.9(6) . yes
N1 C1 C6 C5 -178.1(3) . yes
C4 N2 C7 N3 178.4(3) . yes
Cu1 N2 C7 N3 -5.7(5) . yes
C4 N2 C7 S1 -2.2(4) . yes
Cu1 N2 C7 S1 173.72(16) . yes
S2 N3 C7 N2 -169.1(3) . yes
S2 N3 C7 S1 11.6(5) . yes
C5 S1 C7 N2 1.4(3) . yes
C5 S1 C7 N3 -179.3(4) . yes
O3 S2 C8 C14 -169.3(3) . yes
O4 S2 C8 C14 -41.7(4) . yes
N3 S2 C8 C14 70.4(3) . yes
O3 S2 C8 C9 11.4(4) . yes
O4 S2 C8 C9 139.0(3) . yes
N3 S2 C8 C9 -108.9(3) . yes
C14 C8 C9 C10 -0.4(6) . yes
S2 C8 C9 C10 178.9(3) . yes
C8 C9 C10 C11 -0.1(7) . yes
C9 C10 C11 C13 0.0(7) . yes
C9 C10 C11 C12 -179.9(4) . yes
C10 C11 C13 C14 0.7(7) . yes
C12 C11 C13 C14 -179.5(4) . yes
C9 C8 C14 C13 1.0(6) . yes
S2 C8 C14 C13 -178.3(3) . yes
C11 C13 C14 C8 -1.1(6) . yes
